data_2221924
loop_
_publ_author_name
'Ku\'s, Piotr'
'Rojkiewicz, Marcin'
'Zieba, Grzegorz'
'Witoszek, Monika'
'Jones, Peter G.'

_publ_section_title
;
 (2,2-Dimethyl-1,3-dioxolan-4-yl)methyl 3-carboxypropanoate
;
_journal_coeditor_code BT2936
_journal_issue 6
_journal_name_full 'Acta Crystallographica Section E'
_journal_page_first o1192
_journal_paper_doi 10.1107/S1600536809015190
_journal_volume 65
_journal_year 2009
_chemical_formula_iupac 'C10 H16 O6'
_chemical_formula_moiety 'C10 H16 O6'
_chemical_formula_sum 'C10 H16 O6'
_chemical_formula_weight 232.23
_chemical_melting_point 333
_chemical_name_common
;
1-<i>O</i>-2,3-isopropylideneglycerol hemisuccinate
;
_chemical_name_systematic
;
2,2-Dimethyl-1,3-dioxolan-4-ylmethyl 3-carboxypropanoate
;
_space_group_IT_number 14
_symmetry_cell_setting monoclinic
_symmetry_space_group_name_Hall '-P 2ybc'
_symmetry_space_group_name_H-M 'P 1 21/c 1'
_atom_sites_solution_hydrogens geom
_atom_sites_solution_primary direct
_atom_sites_solution_secondary difmap
_audit_creation_method SHELXL-97
_cell_angle_alpha 90.00
_cell_angle_beta 98.658(5)
_cell_angle_gamma 90.00
_cell_formula_units_Z 4
_cell_length_a 20.7650(12)
_cell_length_b 5.7007(3)
_cell_length_c 9.6964(7)
_cell_measurement_reflns_used 7029
_cell_measurement_temperature 100(2)
_cell_measurement_theta_max 75.7012
_cell_measurement_theta_min 4.3041
_cell_volume 1134.73(12)
_computing_cell_refinement
;
CrysAlis RED (Oxford Diffraction, 2008)
;
_computing_data_collection
;
CrysAlis CCD (Oxford Diffraction, 2008)
;
_computing_data_reduction
;
CrysAlis RED (Oxford Diffraction, 2008)
;
_computing_molecular_graphics 'XP (Siemens, 1994)'
_computing_publication_material 'SHELXL97 (Sheldrick, 2008)'
_computing_structure_refinement 'SHELXL97 (Sheldrick, 2008)'
_computing_structure_solution 'SHELXS97 (Sheldrick, 2008)'
_diffrn_ambient_temperature 100(2)
_diffrn_detector_area_resol_mean 10.3543
_diffrn_measured_fraction_theta_full 1.000
_diffrn_measured_fraction_theta_max 1.000
_diffrn_measurement_device_type 'Oxford Diffraction Xcalibur diffractometer with an Atlas (Nova) detector'
_diffrn_measurement_method \w
_diffrn_radiation_monochromator mirror
_diffrn_radiation_source 'Nova (Cu) X-ray Source'
_diffrn_radiation_type CuK\a
_diffrn_radiation_wavelength 1.54184
_diffrn_reflns_av_R_equivalents 0.0278
_diffrn_reflns_av_sigmaI/netI 0.0165
_diffrn_reflns_limit_h_max 25
_diffrn_reflns_limit_h_min -25
_diffrn_reflns_limit_k_max 6
_diffrn_reflns_limit_k_min -7
_diffrn_reflns_limit_l_max 12
_diffrn_reflns_limit_l_min -10
_diffrn_reflns_number 10581
_diffrn_reflns_theta_full 74.49
_diffrn_reflns_theta_max 74.49
_diffrn_reflns_theta_min 4.31
_exptl_absorpt_coefficient_mu 0.964
_exptl_absorpt_correction_T_max 1.00000
_exptl_absorpt_correction_T_min 0.87989
_exptl_absorpt_correction_type multi-scan
_exptl_absorpt_process_details '(CrysAlis RED; Oxford Diffraction, 2008)'
_exptl_crystal_colour colourless
_exptl_crystal_density_diffrn 1.359
_exptl_crystal_density_method 'not measured'
_exptl_crystal_description block
_exptl_crystal_F_000 496
_exptl_crystal_size_max 0.2
_exptl_crystal_size_mid 0.1
_exptl_crystal_size_min 0.1
_refine_diff_density_max 0.267
_refine_diff_density_min -0.247
_refine_ls_extinction_method none
_refine_ls_goodness_of_fit_ref 1.142
_refine_ls_hydrogen_treatment mixed
_refine_ls_matrix_type full
_refine_ls_number_parameters 156
_refine_ls_number_reflns 2304
_refine_ls_number_restraints 4
_refine_ls_restrained_S_all 1.160
_refine_ls_R_factor_all 0.0538
_refine_ls_R_factor_gt 0.0514
_refine_ls_shift/su_max 0.015
_refine_ls_shift/su_mean 0.001
_refine_ls_structure_factor_coef Fsqd
_refine_ls_weighting_details 'calc w=1/[\s^2^(Fo^2^)+(0.0399P)^2^+1.0966P] where P=(Fo^2^+2Fc^2^)/3'
_refine_ls_weighting_scheme calc
_refine_ls_wR_factor_gt 0.1241
_refine_ls_wR_factor_ref 0.1253
_reflns_number_gt 2170
_reflns_number_total 2304
_reflns_threshold_expression I>2\s(I)
_cod_data_source_file bt2936.cif
_cod_data_source_block I
_cod_original_sg_symbol_H-M 'P 21/c'
_cod_database_code 2221924
_cod_database_fobs_code 2221924

loop_
_symmetry_equiv_pos_as_xyz
'x, y, z'
'-x, y+1/2, -z+1/2'
'-x, -y, -z'
'x, -y-1/2, z-1/2'

loop_
_atom_site_type_symbol
_atom_site_label
_atom_site_fract_x
_atom_site_fract_y
_atom_site_fract_z
_atom_site_U_iso_or_equiv
_atom_site_adp_type
_atom_site_calc_flag
_atom_site_refinement_flags
_atom_site_occupancy
_atom_site_disorder_assembly
_atom_site_disorder_group
O O1 0.44071(7) -0.1502(2) 0.58989(15) 0.0287(3) Uani d . 1 . .
H H01 0.4643(14) -0.164(5) 0.533(3) 0.047(8) Uiso d . 1 . .
O O2 0.47778(6) 0.2189(2) 0.59298(14) 0.0278(3) Uani d . 1 . .
C C1 0.44377(9) 0.0675(3) 0.63543(19) 0.0243(4) Uani d . 1 . .
C C2 0.40364(9) 0.1107(3) 0.7496(2) 0.0265(4) Uani d . 1 . .
H H2A 0.4299 0.0701 0.8403 0.032 Uiso calc R 1 . .
H H2B 0.3653 0.0055 0.7356 0.032 Uiso calc R 1 . .
C C3 0.38031(9) 0.3632(3) 0.75537(19) 0.0258(4) Uani d . 1 . .
H H3A 0.3599 0.3849 0.8405 0.031 Uiso calc R 1 . .
H H3B 0.4183 0.4697 0.7620 0.031 Uiso calc R 1 . .
C C4 0.33223(9) 0.4289(3) 0.6303(2) 0.0258(4) Uani d . 1 . .
O O3 0.32078(7) 0.3156(3) 0.52376(14) 0.0340(4) Uani d . 1 . .
O O4 0.30257(6) 0.6315(2) 0.65113(14) 0.0295(3) Uani d . 1 A .
C C5 0.26115(10) 0.7325(4) 0.5323(2) 0.0339(5) Uani d D 1 . .
H H5A 0.2372 0.6073 0.4752 0.041 Uiso calc PR 0.893(8) A 1
H H5B 0.2877 0.8205 0.4731 0.041 Uiso calc PR 0.893(8) A 1
H H5C 0.2798 0.8886 0.5170 0.041 Uiso calc PR 0.107(8) A 2
H H5D 0.2675 0.6354 0.4508 0.041 Uiso calc PR 0.107(8) A 2
O O5 0.16891(7) 0.7592(3) 0.65090(18) 0.0426(4) Uani d D 1 . .
O O6 0.10733(7) 0.9607(3) 0.48082(18) 0.0453(4) Uani d D 1 . .
C C6 0.21452(11) 0.8932(4) 0.5879(3) 0.0318(7) Uani d PD 0.893(8) A 1
H H6 0.2385 1.0041 0.6573 0.038 Uiso calc PR 0.893(8) A 1
C C7 0.17233(11) 1.0302(5) 0.4709(3) 0.0459(6) Uani d D 1 A .
H H7A 0.1779 1.2014 0.4852 0.055 Uiso calc PR 0.893(8) A 1
H H7B 0.1839 0.9886 0.3786 0.055 Uiso calc PR 0.893(8) A 1
H H7C 0.1896 1.1553 0.5371 0.055 Uiso calc PR 0.107(8) A 2
H H7D 0.1801 1.0664 0.3749 0.055 Uiso calc PR 0.107(8) A 2
C C6' 0.1934(9) 0.766(4) 0.523(2) 0.069(10) Uiso d PD 0.107(8) A 2
H H6' 0.1699 0.6485 0.4572 0.083 Uiso calc PR 0.107(8) A 2
C C8 0.10751(10) 0.8735(4) 0.6185(2) 0.0388(5) Uani d . 1 A .
C C9 0.10142(14) 1.0693(5) 0.7197(3) 0.0568(7) Uani d . 1 . .
H H9A 0.1050 1.0054 0.8144 0.085 Uiso calc R 1 A .
H H9B 0.0590 1.1461 0.6952 0.085 Uiso calc R 1 . .
H H9C 0.1362 1.1841 0.7156 0.085 Uiso calc R 1 . .
C C10 0.05421(12) 0.6939(5) 0.6160(3) 0.0532(7) Uani d . 1 . .
H H10A 0.0609 0.5680 0.5508 0.080 Uiso calc R 1 A .
H H10B 0.0119 0.7686 0.5861 0.080 Uiso calc R 1 . .
H H10C 0.0552 0.6282 0.7097 0.080 Uiso calc R 1 . .

loop_
_atom_site_aniso_label
_atom_site_aniso_U_11
_atom_site_aniso_U_22
_atom_site_aniso_U_33
_atom_site_aniso_U_12
_atom_site_aniso_U_13
_atom_site_aniso_U_23
O1 0.0314(7) 0.0253(7) 0.0316(7) -0.0017(6) 0.0123(6) -0.0010(6)
O2 0.0279(7) 0.0250(7) 0.0322(7) -0.0018(5) 0.0100(5) -0.0003(6)
C1 0.0223(8) 0.0241(9) 0.0256(9) 0.0016(7) 0.0007(7) 0.0022(7)
C2 0.0272(9) 0.0277(10) 0.0254(9) -0.0004(7) 0.0062(7) 0.0022(8)
C3 0.0266(9) 0.0265(10) 0.0247(9) 0.0005(7) 0.0055(7) -0.0011(7)
C4 0.0233(9) 0.0273(10) 0.0285(9) -0.0009(7) 0.0097(7) 0.0007(8)
O3 0.0374(8) 0.0391(8) 0.0256(7) 0.0069(6) 0.0048(6) -0.0039(6)
O4 0.0263(7) 0.0284(7) 0.0337(7) 0.0036(6) 0.0043(5) 0.0010(6)
C5 0.0313(10) 0.0355(11) 0.0351(11) 0.0064(9) 0.0060(8) 0.0049(9)
O5 0.0274(7) 0.0484(10) 0.0538(10) 0.0046(7) 0.0119(7) 0.0075(8)
O6 0.0294(8) 0.0545(11) 0.0509(10) 0.0047(7) 0.0020(7) 0.0003(8)
C6 0.0259(12) 0.0271(12) 0.0427(14) -0.0002(9) 0.0058(9) -0.0001(10)
C7 0.0337(11) 0.0421(13) 0.0610(16) 0.0041(10) 0.0038(10) 0.0111(12)
C8 0.0279(10) 0.0437(13) 0.0449(12) 0.0028(9) 0.0057(9) -0.0062(10)
C9 0.0505(15) 0.0572(17) 0.0653(17) 0.0003(13) 0.0173(13) -0.0208(14)
C10 0.0335(12) 0.0614(17) 0.0661(17) -0.0081(12) 0.0118(11) -0.0125(14)

loop_
_atom_type_symbol
_atom_type_description
_atom_type_scat_dispersion_real
_atom_type_scat_dispersion_imag
_atom_type_scat_source
C C 0.0181 0.0091 'International Tables Vol C Tables 4.2.6.8 and 6.1.1.4'
H H 0.0000 0.0000 'International Tables Vol C Tables 4.2.6.8 and 6.1.1.4'
O O 0.0492 0.0322 'International Tables Vol C Tables 4.2.6.8 and 6.1.1.4'

loop_
_geom_angle_atom_site_label_1
_geom_angle_atom_site_label_2
_geom_angle_atom_site_label_3
_geom_angle_site_symmetry_1
_geom_angle_site_symmetry_3
_geom_angle
_geom_angle_publ_flag
O2 C1 O1 . . 123.58(17) ?
O2 C1 C2 . . 122.95(17) ?
O1 C1 C2 . . 113.42(16) ?
C1 C2 C3 . . 113.37(16) ?
C4 C3 C2 . . 112.54(16) ?
O3 C4 O4 . . 123.59(18) ?
O3 C4 C3 . . 125.36(18) ?
O4 C4 C3 . . 111.05(16) ?
C4 O4 C5 . . 117.01(16) ?
C6' C5 O4 . . 124.8(7) ?
O4 C5 C6 . . 107.25(17) ?
C6' O5 C8 . . 102.9(7) ?
C8 O5 C6 . . 106.90(17) ?
C7 O6 C8 . . 106.95(17) ?
O5 C6 C5 . . 109.58(19) ?
O5 C6 C7 . . 104.30(18) ?
C5 C6 C7 . . 112.0(2) ?
O6 C7 C6 . . 104.48(19) ?
O6 C7 C6' . . 86.3(7) ?
C5 C6' O5 . . 115.5(14) ?
C5 C6' C7 . . 111.3(13) ?
O5 C6' C7 . . 100.5(11) ?
O6 C8 O5 . . 104.06(17) ?
O6 C8 C9 . . 111.3(2) ?
O5 C8 C9 . . 110.8(2) ?
O6 C8 C10 . . 109.0(2) ?
O5 C8 C10 . . 108.9(2) ?
C9 C8 C10 . . 112.4(2) ?
C1 O1 H01 . . 109(2) ?
C1 C2 H2A . . 108.9 ?
C3 C2 H2A . . 108.9 ?
C1 C2 H2B . . 108.9 ?
C3 C2 H2B . . 108.9 ?
H2A C2 H2B . . 107.7 ?
C4 C3 H3A . . 109.1 ?
C2 C3 H3A . . 109.1 ?
C4 C3 H3B . . 109.1 ?
C2 C3 H3B . . 109.1 ?
H3A C3 H3B . . 107.8 ?
O4 C5 H5A . . 110.3 ?
C6 C5 H5A . . 110.3 ?
C6' C5 H5B . . 122.2 ?
O4 C5 H5B . . 110.3 ?
C6 C5 H5B . . 110.3 ?
H5A C5 H5B . . 108.5 ?
C6' C5 H5C . . 106.1 ?
O4 C5 H5C . . 106.1 ?
H5A C5 H5C . . 137.6 ?
C6' C5 H5D . . 106.1 ?
O4 C5 H5D . . 106.1 ?
H5C C5 H5D . . 106.3 ?
O5 C6 H6 . . 110.3 ?
C5 C6 H6 . . 110.3 ?
C7 C6 H6 . . 110.3 ?
O6 C7 H7A . . 110.9 ?
C6 C7 H7A . . 110.9 ?
O6 C7 H7B . . 110.9 ?
C6 C7 H7B . . 110.9 ?
H7A C7 H7B . . 108.9 ?
O6 C7 H7C . . 114.3 ?
C6 C7 H7C . . 77.1 ?
C6' C7 H7C . . 114.3 ?
O6 C7 H7D . . 114.3 ?
C6 C7 H7D . . 130.1 ?
C6' C7 H7D . . 114.3 ?
H7C C7 H7D . . 111.4 ?
C5 C6' H6' . . 109.7 ?
O5 C6' H6' . . 109.7 ?
C7 C6' H6' . . 109.7 ?
C8 C9 H9A . . 109.5 ?
C8 C9 H9B . . 109.5 ?
H9A C9 H9B . . 109.5 ?
C8 C9 H9C . . 109.5 ?
H9A C9 H9C . . 109.5 ?
H9B C9 H9C . . 109.5 ?
C8 C10 H10A . . 109.5 ?
C8 C10 H10B . . 109.5 ?
H10A C10 H10B . . 109.5 ?
C8 C10 H10C . . 109.5 ?
H10A C10 H10C . . 109.5 ?
H10B C10 H10C . . 109.5 ?

loop_
_geom_bond_atom_site_label_1
_geom_bond_atom_site_label_2
_geom_bond_site_symmetry_2
_geom_bond_distance
_geom_bond_publ_flag
O1 C1 . 1.316(2) ?
O2 C1 . 1.225(2) ?
C1 C2 . 1.502(3) ?
C2 C3 . 1.523(3) ?
C3 C4 . 1.498(3) ?
C4 O3 . 1.211(2) ?
C4 O4 . 1.338(2) ?
O4 C5 . 1.449(2) ?
C5 C6' . 1.408(16) ?
C5 C6 . 1.492(3) ?
O5 C6' . 1.409(17) ?
O5 C8 . 1.424(3) ?
O5 C6 . 1.424(3) ?
O6 C7 . 1.424(3) ?
O6 C8 . 1.424(3) ?
C6 C7 . 1.537(3) ?
C7 C6' . 1.629(17) ?
C8 C9 . 1.505(3) ?
C8 C10 . 1.505(3) ?
O1 H01 . 0.80(3) ?
C2 H2A . 0.9900 ?
C2 H2B . 0.9900 ?
C3 H3A . 0.9900 ?
C3 H3B . 0.9900 ?
C5 H5A . 0.9900 ?
C5 H5B . 0.9900 ?
C5 H5C . 0.9900 ?
C5 H5D . 0.9900 ?
C6 H6 . 1.0000 ?
C7 H7A . 0.9900 ?
C7 H7B . 0.9900 ?
C7 H7C . 0.9900 ?
C7 H7D . 0.9900 ?
C6' H6' . 1.0000 ?
C9 H9A . 0.9800 ?
C9 H9B . 0.9800 ?
C9 H9C . 0.9800 ?
C10 H10A . 0.9800 ?
C10 H10B . 0.9800 ?
C10 H10C . 0.9800 ?

loop_
_geom_hbond_atom_site_label_D
_geom_hbond_atom_site_label_H
_geom_hbond_atom_site_label_A
_geom_hbond_site_symmetry_A
_geom_hbond_distance_DH
_geom_hbond_distance_HA
_geom_hbond_distance_DA
_geom_hbond_angle_DHA
O1 H01 O2 3_656 0.80(3) 1.86(3) 2.6582(19) 175(3)
C3 H3A O3 4_566 0.99 2.36 3.211(2) 143.8
C2 H2B O4 1_545 0.99 2.57 3.489(2) 154.9
C7 H7B O5 4_575 0.99 2.60 3.506(3) 152.1

loop_
_geom_torsion_atom_site_label_1
_geom_torsion_atom_site_label_2
_geom_torsion_atom_site_label_3
_geom_torsion_atom_site_label_4
_geom_torsion_site_symmetry_1
_geom_torsion_site_symmetry_2
_geom_torsion_site_symmetry_3
_geom_torsion_site_symmetry_4
_geom_torsion
_geom_torsion_publ_flag
O2 C1 C2 C3 . . . . 30.0(3) ?
O1 C1 C2 C3 . . . . -152.49(16) ?
C1 C2 C3 C4 . . . . 67.0(2) ?
C2 C3 C4 O3 . . . . -12.7(3) ?
C2 C3 C4 O4 . . . . 167.00(15) ?
O3 C4 O4 C5 . . . . -8.3(3) ?
C3 C4 O4 C5 . . . . 172.00(16) ?
C4 O4 C5 C6' . . . . 116.4(12) ?
C4 O4 C5 C6 . . . . 157.92(17) ?
C6' O5 C6 C5 . . . . -51.5(9) ?
C8 O5 C6 C5 . . . . -142.17(19) ?
C6' O5 C6 C7 . . . . 68.5(9) ?
C8 O5 C6 C7 . . . . -22.1(2) ?
C6' C5 C6 O5 . . . . 53.2(10) ?
O4 C5 C6 O5 . . . . -70.5(2) ?
C6' C5 C6 C7 . . . . -62.0(10) ?
O4 C5 C6 C7 . . . . 174.27(18) ?
C8 O6 C7 C6 . . . . 21.4(3) ?
C8 O6 C7 C6' . . . . 54.2(8) ?
O5 C6 C7 O6 . . . . 0.5(3) ?
C5 C6 C7 O6 . . . . 118.9(2) ?
O5 C6 C7 C6' . . . . -62.8(9) ?
C5 C6 C7 C6' . . . . 55.6(9) ?
O4 C5 C6' O5 . . . . 18(2) ?
C6 C5 C6' O5 . . . . -57.7(14) ?
O4 C5 C6' C7 . . . . 131.5(8) ?
C6 C5 C6' C7 . . . . 56.1(12) ?
C8 O5 C6' C5 . . . . 160.9(13) ?
C6 O5 C6' C5 . . . . 59.9(15) ?
C8 O5 C6' C7 . . . . 41.0(13) ?
C6 O5 C6' C7 . . . . -60.0(10) ?
O6 C7 C6' C5 . . . . 179.6(14) ?
C6 C7 C6' C5 . . . . -60.5(13) ?
O6 C7 C6' O5 . . . . -57.5(11) ?
C6 C7 C6' O5 . . . . 62.4(11) ?
C7 O6 C8 O5 . . . . -35.5(2) ?
C7 O6 C8 C9 . . . . 83.9(2) ?
C7 O6 C8 C10 . . . . -151.6(2) ?
C6' O5 C8 O6 . . . . -7.5(11) ?
C6 O5 C8 O6 . . . . 35.9(2) ?
C6' O5 C8 C9 . . . . -127.2(11) ?
C6 O5 C8 C9 . . . . -83.9(2) ?
C6' O5 C8 C10 . . . . 108.6(11) ?
C6 O5 C8 C10 . . . . 152.0(2) ?
